data_4350135
loop_
_publ_author_name
'Guo, Min'
'Yu, Jihong'
'Li, Jiyang'
'Li, Yi'
'Xu, Ruren'

_publ_section_title
;
 Syntheses and structures of two low-dimensional beryllium phosphate
 compounds: [C5H14N2]2[Be3(HPO4)5].H2O and
 [C6H18N2]0.5[Be2(PO4)(HPO4)OH].0.5H2O.
;
_journal_issue 8
_journal_name_full 'Inorganic chemistry'
_journal_page_first 3281
_journal_page_last 3286
_journal_paper_doi 10.1021/ic051906e
_journal_volume 45
_journal_year 2006
_chemical_formula_sum 'C3 H12 Be2 N O9.5 P2'
_chemical_formula_weight 294.10
_space_group_IT_number 56
_space_group_name_Hall '-P 2ab 2ac'
_space_group_name_H-M_alt 'P c c n'
_symmetry_cell_setting orthorhombic
_symmetry_space_group_name_H-M 'P c c n'
_atom_sites_solution_hydrogens geom
_atom_sites_solution_primary direct
_atom_sites_solution_secondary difmap
_audit_creation_method SHELXL-97
_cell_angle_alpha 90.00
_cell_angle_beta 90.00
_cell_angle_gamma 90.00
_cell_formula_units_Z 8
_cell_length_a 26.01(4)
_cell_length_b 8.431(12)
_cell_length_c 9.598(13)
_cell_measurement_temperature 293(2)
_cell_volume 2105(5)
_computing_cell_refinement 'Bruker XSCANS'
_computing_data_collection 'Bruker XSCANS'
_computing_data_reduction 'Bruker SHELXTL'
_computing_molecular_graphics 'Bruker SHELXTL'
_computing_publication_material 'Bruker SHELXTL'
_computing_structure_refinement 'SHELXL-97 (Sheldrick, 1997)'
_computing_structure_solution 'SHELXS-97 (Sheldrick, 1990)'
_diffrn_ambient_temperature 293(2)
_diffrn_measured_fraction_theta_full 0.943
_diffrn_measured_fraction_theta_max 0.943
_diffrn_measurement_device_type 'Bruker P4'
_diffrn_measurement_method '\w scans'
_diffrn_radiation_monochromator graphite
_diffrn_radiation_source 'fine-focus sealed tube'
_diffrn_radiation_type MoK\a
_diffrn_radiation_wavelength 0.71073
_diffrn_reflns_av_R_equivalents 0.2051
_diffrn_reflns_av_sigmaI/netI 0.1301
_diffrn_reflns_limit_h_max 33
_diffrn_reflns_limit_h_min -16
_diffrn_reflns_limit_k_max 10
_diffrn_reflns_limit_k_min -10
_diffrn_reflns_limit_l_max 12
_diffrn_reflns_limit_l_min -12
_diffrn_reflns_number 11383
_diffrn_reflns_theta_full 27.78
_diffrn_reflns_theta_max 27.78
_diffrn_reflns_theta_min 1.57
_exptl_absorpt_coefficient_mu 0.455
_exptl_absorpt_correction_type none
_exptl_crystal_colour colorless
_exptl_crystal_density_diffrn 1.856
_exptl_crystal_density_meas ?
_exptl_crystal_density_method 'not measured'
_exptl_crystal_description stick
_exptl_crystal_F_000 1208
_exptl_crystal_size_max 0.30
_exptl_crystal_size_mid 0.12
_exptl_crystal_size_min 0.12
_refine_diff_density_max 0.951
_refine_diff_density_min -0.723
_refine_diff_density_rms 0.151
_refine_ls_extinction_method none
_refine_ls_goodness_of_fit_ref 1.169
_refine_ls_hydrogen_treatment mixed
_refine_ls_matrix_type full
_refine_ls_number_parameters 159
_refine_ls_number_reflns 2350
_refine_ls_number_restraints 0
_refine_ls_restrained_S_all 1.169
_refine_ls_R_factor_all 0.1237
_refine_ls_R_factor_gt 0.0833
_refine_ls_shift/su_max 0.000
_refine_ls_shift/su_mean 0.000
_refine_ls_structure_factor_coef Fsqd
_refine_ls_weighting_details 'calc w=1/[\s^2^(Fo^2^)+(0.1000P)^2^+0.0000P] where P=(Fo^2^+2Fc^2^)/3'
_refine_ls_weighting_scheme calc
_refine_ls_wR_factor_gt 0.2121
_refine_ls_wR_factor_ref 0.2278
_reflns_number_gt 1495
_reflns_number_total 2350
_reflns_threshold_expression >2sigma(I)
_cod_data_source_file ic051906esi20051103_120402.cif
_cod_data_source_block pccn
_cod_depositor_comments
;
The following automatic conversions were performed:

data item '_symmetry_cell_setting' value 'Orthorhombic' was changed
to 'orthorhombic' in accordance with the
/home/saulius/struct/COD-crude-data/automatic-downloads/DataCite-retrospective/ACS/depositions/lib/dictionaries/cif_core.dic
dictionary named 'cif_core.dic' version 2.4.2 last updated on
2011-04-26.

data item '_exptl_crystal_density_meas' value 'none' was changed to
'?' -- the value is perceived as not measured.

Automatic conversion script
Id: cif_fix_values 6909 2019-04-08 15:41:33Z antanas 
;
_cod_original_sg_symbol_H-M Pccn
_cod_original_formula_sum 'C3 H12 Be2 N O9.50 P2'
_cod_database_code 4350135

loop_
_symmetry_equiv_pos_as_xyz
'x, y, z'
'-x+1/2, -y+1/2, z'
'-x, y+1/2, -z+1/2'
'x+1/2, -y, -z+1/2'
'-x, -y, -z'
'x-1/2, y-1/2, -z'
'x, -y-1/2, z-1/2'
'-x-1/2, y, z-1/2'

loop_
_atom_site_label
_atom_site_type_symbol
_atom_site_fract_x
_atom_site_fract_y
_atom_site_fract_z
_atom_site_U_iso_or_equiv
_atom_site_adp_type
_atom_site_occupancy
_atom_site_symmetry_multiplicity
_atom_site_calc_flag
_atom_site_refinement_flags
Be1 Be 0.3969(3) -0.3435(8) 1.3514(7) 0.0162(14) Uani 1 1 d .
Be2 Be 0.4467(2) -0.5811(8) 1.6596(7) 0.0124(13) Uani 1 1 d .
P1 P 0.46135(5) -0.63429(15) 1.35625(12) 0.0108(4) Uani 1 1 d .
P2 P 0.35727(5) -0.36792(15) 1.62934(13) 0.0128(4) Uani 1 1 d .
O1 O 0.41966(13) -0.5151(4) 1.3199(4) 0.0196(9) Uani 1 1 d .
O2 O 0.46119(13) -0.6697(4) 1.5128(4) 0.0163(8) Uani 1 1 d .
O3 O 0.45215(12) -0.7890(4) 1.2803(4) 0.0175(8) Uani 1 1 d .
O4 O 0.51489(13) -0.5701(4) 1.3165(4) 0.0190(9) Uani 1 1 d .
O5 O 0.37302(14) -0.2207(4) 1.7094(4) 0.0198(9) Uani 1 1 d .
O6 O 0.35597(13) -0.3346(4) 1.4755(3) 0.0192(9) Uani 1 1 d .
O7 O 0.29931(13) -0.4069(5) 1.6680(4) 0.0256(9) Uani 1 1 d .
H7 H 0.2811 -0.3303 1.6493 0.038 Uiso 1 1 calc .
O8 O 0.38870(13) -0.5125(4) 1.6660(4) 0.0199(9) Uani 1 1 d .
O9 O 0.44602(13) -0.2171(4) 1.3943(4) 0.0205(9) Uani 1 1 d .
H9 H 0.4343 -0.1286 1.4103 0.031 Uiso 1 1 calc .
O1W O 0.2500 -0.2500 1.3781(6) 0.0342(15) Uani 1 2 d S
N1 N 0.39119(18) 0.0542(6) 1.5306(5) 0.0284(12) Uani 1 1 d .
H1A H 0.3976 -0.0078 1.6037 0.043 Uiso 1 1 calc .
H1B H 0.4135 0.1343 1.5296 0.043 Uiso 1 1 calc .
H1C H 0.3944 -0.0019 1.4526 0.043 Uiso 1 1 calc .
C1 C 0.2709(3) 0.3014(12) 1.4301(12) 0.090(3) Uani 1 1 d .
H1D H 0.2699 0.3642 1.5147 0.108 Uiso 1 1 calc .
H1E H 0.2675 0.3736 1.3520 0.108 Uiso 1 1 calc .
C2 C 0.3246(3) 0.2183(9) 1.4205(8) 0.0480(19) Uani 1 1 d .
H2A H 0.3253 0.1533 1.3372 0.058 Uiso 1 1 calc .
H2B H 0.3508 0.2993 1.4104 0.058 Uiso 1 1 calc .
C3 C 0.3378(3) 0.1181(9) 1.5408(8) 0.049(2) Uani 1 1 d .
H3A H 0.3138 0.0304 1.5463 0.059 Uiso 1 1 calc .
H3B H 0.3346 0.1799 1.6256 0.059 Uiso 1 1 calc .

loop_
_atom_site_aniso_label
_atom_site_aniso_U_11
_atom_site_aniso_U_22
_atom_site_aniso_U_33
_atom_site_aniso_U_23
_atom_site_aniso_U_13
_atom_site_aniso_U_12
Be1 0.018(3) 0.019(3) 0.012(3) 0.005(3) 0.001(3) 0.000(3)
Be2 0.012(3) 0.013(3) 0.012(3) -0.002(2) 0.002(2) 0.001(3)
P1 0.0122(7) 0.0113(7) 0.0088(7) -0.0007(5) 0.0005(5) -0.0003(5)
P2 0.0108(7) 0.0144(7) 0.0131(7) -0.0006(5) -0.0004(5) 0.0004(5)
O1 0.019(2) 0.0206(19) 0.019(2) -0.0008(15) -0.0031(15) 0.0058(16)
O2 0.0218(19) 0.0179(18) 0.0094(18) -0.0009(14) -0.0011(15) 0.0010(15)
O3 0.020(2) 0.0179(19) 0.0145(19) -0.0046(15) 0.0010(15) -0.0038(15)
O4 0.0148(18) 0.0178(18) 0.024(2) -0.0063(16) 0.0054(15) -0.0055(16)
O5 0.024(2) 0.0183(19) 0.0167(19) -0.0014(15) -0.0050(16) -0.0052(16)
O6 0.0174(19) 0.028(2) 0.0120(19) -0.0008(15) -0.0010(15) 0.0048(16)
O7 0.0116(18) 0.030(2) 0.035(2) -0.0014(17) 0.0037(17) 0.0008(17)
O8 0.0130(18) 0.0185(19) 0.028(2) 0.0031(16) 0.0011(15) 0.0026(15)
O9 0.019(2) 0.0198(19) 0.023(2) 0.0001(16) 0.0005(16) 0.0015(16)
O1W 0.034(3) 0.050(4) 0.019(3) 0.000 0.000 0.000(3)
N1 0.031(3) 0.027(3) 0.027(3) 0.005(2) 0.002(2) -0.005(2)
C1 0.049(6) 0.075(7) 0.147(10) 0.000(7) -0.011(6) 0.000(5)
C2 0.025(4) 0.061(5) 0.058(5) -0.002(4) -0.003(3) 0.011(3)
C3 0.030(4) 0.058(5) 0.059(5) 0.004(4) 0.017(3) -0.001(4)

loop_
_atom_type_symbol
_atom_type_description
_atom_type_scat_dispersion_real
_atom_type_scat_dispersion_imag
_atom_type_scat_source
C C 0.0033 0.0016 'International Tables Vol C Tables 4.2.6.8 and 6.1.1.4'
H H 0.0000 0.0000 'International Tables Vol C Tables 4.2.6.8 and 6.1.1.4'
Be Be 0.0005 0.0002 'International Tables Vol C Tables 4.2.6.8 and 6.1.1.4'
N N 0.0061 0.0033 'International Tables Vol C Tables 4.2.6.8 and 6.1.1.4'
O O 0.0106 0.0060 'International Tables Vol C Tables 4.2.6.8 and 6.1.1.4'
P P 0.1023 0.0942 'International Tables Vol C Tables 4.2.6.8 and 6.1.1.4'

loop_
_geom_angle_atom_site_label_1
_geom_angle_atom_site_label_2
_geom_angle_atom_site_label_3
_geom_angle
_geom_angle_site_symmetry_1
_geom_angle_site_symmetry_3
O1 Be1 O5 106.9(4) . 7
O1 Be1 O6 115.6(4) . .
O5 Be1 O6 111.2(4) 7 .
O1 Be1 O9 109.5(4) . .
O5 Be1 O9 106.6(4) 7 .
O6 Be1 O9 106.8(4) . .
O3 Be2 O8 107.4(4) 7_546 .
O3 Be2 O4 112.2(4) 7_546 5_648
O8 Be2 O4 106.6(4) . 5_648
O3 Be2 O2 106.8(4) 7_546 .
O8 Be2 O2 114.2(4) . .
O4 Be2 O2 109.6(4) 5_648 .
O3 P1 O1 110.3(2) . .
O3 P1 O2 107.7(2) . .
O1 P1 O2 110.6(2) . .
O3 P1 O4 109.0(2) . .
O1 P1 O4 110.8(2) . .
O2 P1 O4 108.3(2) . .
O6 P2 O8 113.1(2) . .
O6 P2 O5 110.5(2) . .
O8 P2 O5 113.4(2) . .
O6 P2 O7 104.3(2) . .
O8 P2 O7 107.0(2) . .
O5 P2 O7 107.9(2) . .
P1 O1 Be1 145.4(3) . .
P1 O2 Be2 139.0(3) . .
P1 O3 Be2 162.3(3) . 7_545
P1 O4 Be2 142.2(3) . 5_648
P2 O5 Be1 144.8(4) . 7_556
P2 O6 Be1 135.0(3) . .
P2 O8 Be2 141.8(3) . .
C1 C1 C2 114.8(11) 2 .
C3 C2 C1 114.8(7) . .
C2 C3 N1 111.9(5) . .

loop_
_geom_bond_atom_site_label_1
_geom_bond_atom_site_label_2
_geom_bond_distance
_geom_bond_site_symmetry_2
Be1 O1 1.593(8) .
Be1 O5 1.593(7) 7
Be1 O6 1.599(8) .
Be1 O9 1.714(8) .
Be2 O3 1.600(7) 7_546
Be2 O8 1.618(7) .
Be2 O4 1.635(7) 5_648
Be2 O2 1.639(7) .
P1 O3 1.513(4) .
P1 O1 1.519(4) .
P1 O2 1.532(4) .
P1 O4 1.542(4) .
P2 O6 1.504(4) .
P2 O8 1.509(4) .
P2 O5 1.516(4) .
P2 O7 1.587(4) .
O3 Be2 1.600(7) 7_545
O4 Be2 1.635(7) 5_648
O5 Be1 1.593(7) 7_556
N1 C3 1.492(8) .
C1 C1 1.392(18) 2
C1 C2 1.564(11) .
C2 C3 1.472(10) .

loop_
_geom_hbond_atom_site_label_D
_geom_hbond_atom_site_label_H
_geom_hbond_atom_site_label_A
_geom_hbond_distance_DH
_geom_hbond_distance_HA
_geom_hbond_distance_DA
_geom_hbond_angle_DHA
_geom_hbond_site_symmetry_A
N1 H1A O5 0.89 2.16 2.922(6) 143.5 .
N1 H1A O1 0.89 2.16 2.892(7) 138.8 7_556
N1 H1B O2 0.89 2.07 2.960(7) 174.6 1_565
N1 H1C O9 0.89 2.33 2.996(7) 132.1 .
O7 H7 O1W 0.82 2.44 2.732(6) 102.3 7_556
